data_7219285
loop_
_publ_author_name
'Nonn, Melinda'
'Kiss, Lorand'
'H\"anninen, Mikko'
'Fulop, Ferenc'

_publ_section_title
;
 An insight into the synthesis of novel aryl-substituted alicyclic
 \b-amino acid derivatives through substrate-directed palladium-catalysed
 regio- and stereoselective cross-coupling
;
_journal_name_full 'RSC Adv.'
_journal_paper_doi 10.1039/C4RA16196C
_journal_year 2015
_chemical_formula_moiety 'C19 H25 N O4'
_chemical_formula_sum 'C19 H25 N O4'
_chemical_formula_weight 331.40
_chemical_name_systematic
;
 ?
;
_space_group_crystal_system orthorhombic
_space_group_IT_number 62
_space_group_name_Hall '-P 2ac 2n'
_space_group_name_H-M_alt 'P n m a'
_symmetry_space_group_name_Hall '-P 2ac 2n'
_symmetry_space_group_name_H-M 'P n m a'
_atom_sites_solution_hydrogens mixed
_audit_creation_date 2014-12-09
_audit_creation_method
;
Olex2 1.2
(compiled 2014.11.28 svn.r3106 for OlexSys, GUI svn.r4959)
;
_audit_update_record
;
2014-12-10 deposited with the CCDC.
2015-01-09 downloaded from the CCDC.
;
_cell_angle_alpha 90
_cell_angle_beta 90
_cell_angle_gamma 90
_cell_formula_units_Z 4
_cell_length_a 14.778(3)
_cell_length_b 6.9181(14)
_cell_length_c 17.853(4)
_cell_measurement_reflns_used 2457
_cell_measurement_temperature 123
_cell_measurement_theta_max 27.88
_cell_measurement_theta_min 0.41
_cell_measurement_wavelength 0.71073
_cell_volume 1825.2(7)
_computing_cell_refinement 'HKL Scalepack (Otwinowski & Minor 1997)'
_computing_data_collection 'Collect (Bruker AXS BV, 1997-2004)'
_computing_data_reduction 'HKL Denzo and Scalepack (Otwinowski & Minor 1997)'
_computing_molecular_graphics 'Olex2 (Dolomanov et al., 2009)'
_computing_publication_material 'Olex2 (Dolomanov et al., 2009)'
_computing_structure_refinement 'ShelXL (Sheldrick, 2008)'
_diffrn_ambient_temperature 123
_diffrn_detector 'CCD plate'
_diffrn_detector_type '95mm CCD camera on \k-goniostat'
_diffrn_measured_fraction_theta_full 0.997
_diffrn_measured_fraction_theta_max 0.997
_diffrn_measurement_device '95mm CCD camera on \k-goniostat'
_diffrn_measurement_device_type KappaCCD
_diffrn_measurement_method 'CCD rotation images, thick slices'
_diffrn_orient_matrix_UB_11 0.049678
_diffrn_orient_matrix_UB_12 -0.059198
_diffrn_orient_matrix_UB_13 0.019029
_diffrn_orient_matrix_UB_21 -0.075075
_diffrn_orient_matrix_UB_22 -0.032407
_diffrn_orient_matrix_UB_23 -0.039584
_diffrn_orient_matrix_UB_31 0.112816
_diffrn_orient_matrix_UB_32 0.004502
_diffrn_orient_matrix_UB_33 -0.034721
_diffrn_radiation_monochromator 'horizonally mounted graphite crystal'
_diffrn_radiation_probe x-ray
_diffrn_radiation_type MoK\a
_diffrn_radiation_wavelength 0.71073
_diffrn_reflns_av_R_equivalents 0.0224
_diffrn_reflns_av_unetI/netI 0.0232
_diffrn_reflns_Laue_measured_fraction_full 0.997
_diffrn_reflns_Laue_measured_fraction_max 0.997
_diffrn_reflns_limit_h_max 18
_diffrn_reflns_limit_h_min -18
_diffrn_reflns_limit_k_max 8
_diffrn_reflns_limit_k_min -8
_diffrn_reflns_limit_l_max 21
_diffrn_reflns_limit_l_min -22
_diffrn_reflns_number 3465
_diffrn_reflns_point_group_measured_fraction_full 0.997
_diffrn_reflns_point_group_measured_fraction_max 0.997
_diffrn_reflns_theta_full 26.000
_diffrn_reflns_theta_max 25.997
_diffrn_reflns_theta_min 2.666
_diffrn_source 'Enraf Nonius FR590'
_diffrn_source_target Mo
_exptl_absorpt_coefficient_mu 0.084
_exptl_absorpt_correction_type none
_exptl_crystal_colour colourless
_exptl_crystal_colour_primary colourless
_exptl_crystal_density_diffrn 1.206
_exptl_crystal_description block
_exptl_crystal_F_000 712
_exptl_crystal_size_max 0.32
_exptl_crystal_size_mid 0.28
_exptl_crystal_size_min 0.20
_refine_diff_density_max 0.259
_refine_diff_density_min -0.231
_refine_diff_density_rms 0.035
_refine_ls_extinction_method none
_refine_ls_goodness_of_fit_ref 1.075
_refine_ls_hydrogen_treatment mixed
_refine_ls_matrix_type full
_refine_ls_number_parameters 176
_refine_ls_number_reflns 1951
_refine_ls_number_restraints 97
_refine_ls_restrained_S_all 14.476
_refine_ls_R_factor_all 0.0676
_refine_ls_R_factor_gt 0.0549
_refine_ls_shift/su_max 0.000
_refine_ls_shift/su_mean 0.000
_refine_ls_structure_factor_coef Fsqd
_refine_ls_weighting_details 'w=1/[\s^2^(Fo^2^)+(0.0646P)^2^+0.8478P] where P=(Fo^2^+2Fc^2^)/3'
_refine_ls_weighting_scheme calc
_refine_ls_wR_factor_gt 0.1389
_refine_ls_wR_factor_ref 0.1478
_reflns_Friedel_coverage 0.000
_reflns_number_gt 1585
_reflns_number_total 1951
_reflns_threshold_expression 'I > 2\s(I)'
_cod_data_source_file c4ra16196c2.cif
_cod_data_source_block KLHN53
_cod_original_cell_volume 1825.2(6)
_cod_database_code 7219285
_shelxl_version_number 2013-4
_shelx_space_group_comment
;
The symmetry employed for this shelxl refinement is uniquely defined
by the following loop, which should always be used as a source of
symmetry information in preference to the above space-group names.
They are only intended as comments.
;
_olex2_refinement_description
;
1. Fixed Uiso
 At 1.2 times of:
  All C(H,H) groups, H4 of C4, H19A of C19A, H20A of C20A, H21 of C21, H20B
  of C20B, {H19B,H8A,H8B} of C19B
 At 1.5 times of:
  {H16A,H16B,H16C} of C16, {H15A,H15B,H15C} of C15, {H9A,H9B,H9C} of C9, H11
  of C19B
2. Restrained distances
 N11-H11
 0.87 with sigma of 0.005
 C9-C8
 1.54 with sigma of 0.01
 H8B-C8 = H8B-H8A
 0.99 with sigma of 0.001
 C18-C19A = C19A-C20A = C20A-C21 = C21-C20B_$1 = C20B_$1-C19B_$1 = C19B_$1-C18
 = C18-C19B = C19B-C20B
 1.39 with sigma of 0.005
 H8A-H8B
 1.615 with sigma of 0.001
3. Uiso/Uaniso restraints and constraints
C18 \\sim C19A \\sim C20A \\sim C21 \\sim C20B \\sim C19B: within 2A with sigma
of 0.005 and sigma for terminal atoms of 0.01
Uanis(C8) \\sim Ueq, Uanis(C9) \\sim Ueq: with sigma of 0.01 and sigma for
terminal atoms of 0.02
Uanis(C20B) \\sim Ueq, Uanis(C21) \\sim Ueq: with sigma of 0.005 and sigma for
terminal atoms of 0.01
4. Others
 Fixed Sof: H5B(0.5) H5A(0.5) H3A(0.5) H3B(0.5) H16A(0.5) H16B(0.5) H16C(0.5)
 C8(0.5) C19A(0.5) H19A(0.5) C4(0.5) H4(0.5) C20A(0.5) H20A(0.5) C9(0.5)
 H9A(0.5) H9B(0.5) H9C(0.5) C21(0.5) H21(0.5) C20B(0.5) H20B(0.5) C19B(0.5)
 H19B(0.5) H8B(0.5)
5.a Ternary CH refined with riding coordinates:
 C4(H4)
5.b Secondary CH2 refined with riding coordinates:
 C5(H5B,H5A), C3(H3A,H3B)
5.c Aromatic/amide H refined with riding coordinates:
 C19A(H19A), C20A(H20A), C21(H21), C20B(H20B), C19B(H19B)
5.d Idealised Me refined as rotating group:
 C16(H16A,H16B,H16C), C15(H15A,H15B,H15C), C9(H9A,H9B,H9C)
;

loop_
_space_group_symop_operation_xyz
'x, y, z'
'-x+1/2, -y, z+1/2'
'x+1/2, -y+1/2, -z+1/2'
'-x, y+1/2, -z'
'-x, -y, -z'
'x-1/2, y, -z-1/2'
'-x-1/2, y-1/2, z-1/2'
'x, -y-1/2, z'

loop_
_atom_site_label
_atom_site_type_symbol
_atom_site_fract_x
_atom_site_fract_y
_atom_site_fract_z
_atom_site_U_iso_or_equiv
_atom_site_adp_type
_atom_site_occupancy
_atom_site_site_symmetry_order
_atom_site_calc_flag
_atom_site_refinement_flags_posn
_atom_site_refinement_flags_adp
_atom_site_refinement_flags_occupancy
_atom_site_disorder_assembly
_atom_site_disorder_group
O13 O 0.32623(10) 0.2500 0.63618(9) 0.0415(5) Uani 1 2 d S T P . .
O17 O 0.46680(11) 0.2500 0.68910(10) 0.0503(5) Uani 1 2 d S T P . .
N11 N 0.44310(13) 0.2500 0.56186(11) 0.0381(5) Uani 1 2 d DS T P . .
O10 O 0.39586(12) 0.2500 0.41496(11) 0.0673(7) Uani 1 2 d S T P . .
C5 C 0.64706(16) 0.2500 0.44397(13) 0.0415(6) Uani 1 2 d S T P . .
H5B H 0.6697 0.3821 0.4337 0.050 Uiso 0.5 1 calc R . . . .
H5A H 0.6628 0.1645 0.4014 0.050 Uiso 0.5 1 calc R . . . .
O7 O 0.51074(12) 0.2500 0.33277(9) 0.0553(6) Uani 1 2 d S T P . .
C12 C 0.41721(16) 0.2500 0.63577(13) 0.0365(5) Uani 1 2 d S T P . .
C1 C 0.54684(15) 0.2500 0.45865(13) 0.0357(5) Uani 1 2 d S T P . .
C3 C 0.61395(17) 0.2500 0.57898(14) 0.0489(7) Uani 1 2 d S T P . .
H3A H 0.6084 0.1637 0.6230 0.059 Uiso 0.5 1 calc R . . . .
H3B H 0.6299 0.3819 0.5960 0.059 Uiso 0.5 1 calc R . . . .
C2 C 0.52933(15) 0.2500 0.53291(13) 0.0357(5) Uani 1 2 d S T P . .
C6 C 0.47707(17) 0.2500 0.40230(14) 0.0447(6) Uani 1 2 d S T P . .
C16 C 0.17741(18) 0.2500 0.67799(17) 0.0743(11) Uani 1 2 d S T P . .
H16A H 0.1354 0.2613 0.7202 0.111 Uiso 0.5 1 calc GR . . A -1
H16B H 0.1657 0.1291 0.6511 0.111 Uiso 0.5 1 calc GR . . A -1
H16C H 0.1688 0.3596 0.6440 0.111 Uiso 0.5 1 calc GR . . A -1
C15 C 0.29400(15) 0.0686(4) 0.75047(12) 0.0637(6) Uani 1 1 d . . . . .
H15A H 0.2527 0.0595 0.7933 0.096 Uiso 1 1 calc GR . . . .
H15B H 0.3566 0.0724 0.7685 0.096 Uiso 1 1 calc GR . . . .
H15C H 0.2858 -0.0442 0.7180 0.096 Uiso 1 1 calc GR . . . .
C14 C 0.27392(16) 0.2500 0.70693(13) 0.0434(6) Uani 1 2 d S T P . .
C18 C 0.78098(17) 0.2500 0.53658(14) 0.0538(7) Uani 1 2 d DS TU P . .
C8 C 0.4455(2) 0.2021(7) 0.2723(2) 0.0555(17) Uani 0.5 1 d D U . . .
C19A C 0.8024(3) 0.4428(6) 0.5360(3) 0.0660(10) Uani 0.5 1 d D U . B 1
H19A H 0.7552 0.5326 0.5264 0.079 Uiso 0.5 1 calc R . . B 1
C4 C 0.6856(2) 0.1693(6) 0.52007(18) 0.0446(9) Uani 0.5 1 d . . . B .
H4 H 0.6860 0.0247 0.5200 0.054 Uiso 0.5 1 calc R . . . .
C20A C 0.8878(3) 0.5145(8) 0.5483(3) 0.0765(11) Uani 0.5 1 d D U . B 1
H20A H 0.8997 0.6490 0.5442 0.092 Uiso 0.5 1 calc R . . B 1
C9 C 0.4850(3) 0.2929(11) 0.20337(18) 0.059(2) Uani 0.5 1 d D U . . .
H9A H 0.4944 0.4313 0.2121 0.089 Uiso 0.5 1 calc GR . . . .
H9B H 0.4433 0.2752 0.1612 0.089 Uiso 0.5 1 calc GR . . . .
H9C H 0.5430 0.2314 0.1917 0.089 Uiso 0.5 1 calc GR . . . .
C21 C 0.9546(3) 0.3893(7) 0.5665(4) 0.0709(13) Uani 0.5 1 d D U . B 1
H21 H 1.0099 0.4476 0.5816 0.085 Uiso 0.5 1 calc R . . B 1
C20B C 0.9386(3) 0.3059(6) 0.5687(3) 0.0621(12) Uani 0.5 1 d D U . B 2
H20B H 0.9903 0.3843 0.5775 0.074 Uiso 0.5 1 calc R . . B 2
C19B C 0.8515(2) 0.3762(7) 0.5539(3) 0.0703(10) Uani 0.5 1 d D U . B 2
H19B H 0.8404 0.5114 0.5557 0.084 Uiso 0.5 1 calc R . . B 2
H8A H 0.386(2) 0.2500 0.285(2) 0.084 Uiso 1 2 d DRS T P . .
H8B H 0.4433(19) 0.0595(9) 0.268(3) 0.084 Uiso 0.5 1 d DR . . . .
H11 H 0.402(2) 0.2500 0.5272(16) 0.106 Uiso 1 2 d DRS T P . .

loop_
_atom_site_aniso_label
_atom_site_aniso_U_11
_atom_site_aniso_U_22
_atom_site_aniso_U_33
_atom_site_aniso_U_23
_atom_site_aniso_U_13
_atom_site_aniso_U_12
O13 0.0297(8) 0.0638(12) 0.0310(8) 0.000 0.0021(7) 0.000
O17 0.0338(9) 0.0829(14) 0.0343(9) 0.000 -0.0003(8) 0.000
N11 0.0306(10) 0.0508(13) 0.0328(10) 0.000 0.0026(8) 0.000
O10 0.0310(10) 0.130(2) 0.0405(10) 0.000 0.0000(8) 0.000
C5 0.0326(12) 0.0615(17) 0.0305(12) 0.000 0.0007(9) 0.000
O7 0.0370(9) 0.1001(16) 0.0290(9) 0.000 -0.0030(7) 0.000
C12 0.0329(11) 0.0432(14) 0.0333(12) 0.000 0.0028(10) 0.000
C1 0.0335(12) 0.0404(13) 0.0333(12) 0.000 0.0020(9) 0.000
C3 0.0327(13) 0.081(2) 0.0326(12) 0.000 0.0027(10) 0.000
C2 0.0325(12) 0.0396(13) 0.0350(12) 0.000 0.0020(9) 0.000
C6 0.0368(13) 0.0639(17) 0.0335(12) 0.000 0.0006(10) 0.000
C16 0.0329(14) 0.145(4) 0.0452(16) 0.000 0.0073(12) 0.000
C15 0.0628(12) 0.0744(15) 0.0540(11) 0.0129(12) 0.0221(10) 0.0041(12)
C14 0.0322(12) 0.0651(18) 0.0330(12) 0.000 0.0058(10) 0.000
C18 0.0338(12) 0.096(2) 0.0317(12) 0.000 0.0047(10) 0.000
C8 0.0483(18) 0.081(5) 0.0374(15) 0.0028(19) -0.0129(14) -0.014(2)
C19A 0.0486(19) 0.094(3) 0.0556(19) -0.015(2) 0.0018(17) 0.006(2)
C4 0.0368(16) 0.060(2) 0.0369(17) 0.0050(15) 0.0039(14) 0.0096(15)
C20A 0.059(2) 0.102(3) 0.068(2) -0.018(2) 0.0057(18) -0.012(2)
C9 0.0520(18) 0.088(7) 0.0376(16) 0.003(2) -0.0101(14) 0.002(2)
C21 0.052(2) 0.102(3) 0.0586(19) -0.013(2) 0.0013(18) -0.014(2)
C20B 0.0442(17) 0.091(3) 0.0511(16) -0.016(2) 0.0008(14) -0.0261(18)
C19B 0.056(2) 0.097(2) 0.0573(18) -0.0147(19) 0.0071(17) -0.0075(19)

loop_
_atom_type_symbol
_atom_type_description
_atom_type_scat_dispersion_real
_atom_type_scat_dispersion_imag
_atom_type_scat_source
C C 0.0033 0.0016 'International Tables Vol C Tables 4.2.6.8 and 6.1.1.4'
H H 0.0000 0.0000 'International Tables Vol C Tables 4.2.6.8 and 6.1.1.4'
N N 0.0061 0.0033 'International Tables Vol C Tables 4.2.6.8 and 6.1.1.4'
O O 0.0106 0.0060 'International Tables Vol C Tables 4.2.6.8 and 6.1.1.4'

loop_
_geom_angle_atom_site_label_1
_geom_angle_atom_site_label_2
_geom_angle_atom_site_label_3
_geom_angle
_geom_angle_site_symmetry_1
_geom_angle_site_symmetry_3
C12 O13 C14 121.78(18) . .
C12 N11 C2 128.2(2) . .
C12 N11 H11 119(3) . .
C2 N11 H11 113(3) . .
H5B C5 H5A 109.3 . .
C1 C5 H5B 111.4 . .
C1 C5 H5A 111.4 . .
C1 C5 C4 101.87(19) . .
C4 C5 H5B 111.4 . .
C4 C5 H5A 111.4 . .
C6 O7 C8 115.7(2) . .
C6 O7 C8 115.7(2) . 8_565
O13 C12 N11 106.48(19) . .
O17 C12 O13 127.3(2) . .
O17 C12 N11 126.2(2) . .
C2 C1 C5 111.1(2) . .
C2 C1 C6 123.2(2) . .
C6 C1 C5 125.7(2) . .
H3A C3 H3B 109.4 . .
C2 C3 H3A 111.6 . .
C2 C3 H3B 111.6 . .
C2 C3 C4 101.1(2) . .
C4 C3 H3A 111.6 . .
C4 C3 H3B 111.6 . .
N11 C2 C3 124.6(2) . .
C1 C2 N11 123.1(2) . .
C1 C2 C3 112.3(2) . .
O10 C6 O7 122.5(2) . .
O10 C6 C1 125.0(2) . .
O7 C6 C1 112.4(2) . .
H16A C16 H16B 109.5 . .
H16A C16 H16C 109.5 . .
H16B C16 H16C 109.5 . .
C14 C16 H16A 109.5 . .
C14 C16 H16B 109.5 . .
C14 C16 H16C 109.5 . .
H15A C15 H15B 109.5 . .
H15A C15 H15C 109.5 . .
H15B C15 H15C 109.5 . .
C14 C15 H15A 109.5 . .
C14 C15 H15B 109.5 . .
C14 C15 H15C 109.5 . .
O13 C14 C16 101.56(19) . .
O13 C14 C15 109.72(13) . .
O13 C14 C15 109.72(13) . 8_565
C15 C14 C16 111.17(15) 8_565 .
C15 C14 C16 111.17(15) . .
C15 C14 C15 112.9(2) . 8_565
C19A C18 C19A 153.3(4) . 8_565
C19A C18 C4 124.1(3) . .
C19A C18 C4 81.8(2) 8_565 .
C19A C18 C4 124.1(3) 8_565 8_565
C19A C18 C4 81.8(2) . 8_565
C19B C18 C4 162.0(3) 8_565 8_565
C19B C18 C4 162.0(3) . .
C19B C18 C4 119.9(3) 8_565 .
C19B C18 C4 119.9(3) . 8_565
C19B C18 C19B 77.5(5) . 8_565
O7 C8 C9 104.5(3) . .
O7 C8 H8A 110(2) . .
O7 C8 H8B 107(3) . .
C9 C8 H8A 114.2(18) . .
C9 C8 H8B 112(3) . .
H8A C8 H8B 109(2) . .
C18 C19A H19A 117.9 . .
C18 C19A C4 53.0(2) . 8_565
C18 C19A C20A 124.2(4) . .
C4 C19A H19A 64.9 8_565 .
C20A C19A H19A 117.9 . .
C20A C19A C4 177.2(4) . 8_565
C5 C4 C3 101.8(2) . .
C5 C4 H4 110.8 . .
C3 C4 H4 110.8 . .
C18 C4 C5 111.5(2) . .
C18 C4 C3 110.7(3) . .
C18 C4 H4 110.8 . .
C19A C20A H20A 120.7 . .
C21 C20A C19A 118.5(5) . .
C21 C20A H20A 120.7 . .
C8 C9 H9A 109.5 . .
C8 C9 H9B 109.5 . .
C8 C9 H9C 109.5 . .
H9A C9 H9B 109.5 . .
H9A C9 H9C 109.5 . .
H9B C9 H9C 109.5 . .
C20A C21 C21 129.8(3) . 8_565
C20A C21 H21 115.1 . .
C21 C21 H21 115.1 8_565 .
C20B C20B H20B 124.8 8_565 .
C20B C20B C19B 110.3(2) 8_565 .
C19B C20B H20B 124.8 . .
C18 C19B C20B 120.7(4) . .
C18 C19B H19B 119.6 . .
C20B C19B H19B 119.6 . .

loop_
_geom_bond_atom_site_label_1
_geom_bond_atom_site_label_2
_geom_bond_distance
_geom_bond_site_symmetry_2
O13 C12 1.345(3) .
O13 C14 1.481(3) .
O17 C12 1.201(3) .
N11 C12 1.374(3) .
N11 C2 1.375(3) .
N11 H11 0.870(5) .
O10 C6 1.221(3) .
C5 H5B 0.9900 .
C5 H5A 0.9900 .
C5 C1 1.504(3) .
C5 C4 1.575(4) .
O7 C6 1.337(3) .
O7 C8 1.485(4) .
O7 C8 1.485(4) 8_565
C1 C2 1.351(3) .
C1 C6 1.440(3) .
C3 H3A 0.9900 .
C3 H3B 0.9900 .
C3 C2 1.497(3) .
C3 C4 1.594(4) .
C16 H16A 0.9800 .
C16 H16B 0.9800 .
C16 H16C 0.9800 .
C16 C14 1.517(4) .
C15 H15A 0.9800 .
C15 H15B 0.9800 .
C15 H15C 0.9800 .
C15 C14 1.506(3) .
C14 C15 1.506(3) 8_565
C18 C19A 1.371(4) .
C18 C19A 1.371(4) 8_565
C18 C4 1.545(4) 8_565
C18 C4 1.545(4) .
C18 C19B 1.395(3) .
C18 C19B 1.395(3) 8_565
C8 C9 1.499(5) .
C8 H8A 0.97(3) .
C8 H8B 0.9900(11) .
C19A H19A 0.9500 .
C19A C4 1.914(5) 8_565
C19A C20A 1.374(4) .
C4 H4 1.0000 .
C20A H20A 0.9500 .
C20A C21 1.352(4) .
C9 H9A 0.9800 .
C9 H9B 0.9800 .
C9 H9C 0.9800 .
C21 C21 1.928(9) 8_565
C21 H21 0.9500 .
C20B C20B 0.773(8) 8_565
C20B H20B 0.9500 .
C20B C19B 1.401(3) .
C19B H19B 0.9500 .
